data_4070385
loop_
_publ_author_name
'Yu, Xianghua'
'Chen, Xue-Tai'
'Xue, Zi-Ling'

_publ_section_title
;
 Reactions of Oxygen with Metallaheterocyclic Alkyl Amide Complexes.
 Selective Insertion of Oxygen into Metal&#x2212;Carbon Bonds
;
_journal_issue 23
_journal_name_full Organometallics
_journal_page_first 6642
_journal_paper_doi 10.1021/om900773w
_journal_volume 28
_journal_year 2009
_chemical_formula_sum 'C28 H81 N6 O2 Si8 Zr2'
_chemical_formula_weight 235.54
_chemical_name_systematic
; 
Zirconium Amdie Cylic O complex
;
_space_group_IT_number 61
_symmetry_cell_setting orthorhombic
_symmetry_space_group_name_Hall '-P 2ac 2ab'
_symmetry_space_group_name_H-M 'P b c a'
_atom_sites_solution_hydrogens geom
_atom_sites_solution_primary direct
_atom_sites_solution_secondary difmap
_audit_creation_method SHELXL-97
_cell_angle_alpha 90.00
_cell_angle_beta 90.00
_cell_angle_gamma 90.00
_cell_formula_units_Z 4
_cell_length_a 15.113(10)
_cell_length_b 17.835(12)
_cell_length_c 18.047(12)
_cell_measurement_temperature 173(2)
_cell_volume 4864(6)
_computing_cell_refinement 'SMART, Bruker (2000)'
_computing_data_collection 'SMART, Bruker (2000)'
_computing_data_reduction 'XPREP, Bruker (2000)'
_computing_molecular_graphics 'SHELXTL, Bruker (2000)'
_computing_publication_material 'SHELXTL, Bruker (2000)'
_computing_structure_refinement 'SHELXL-97 (Sheldrick, 1997)'
_computing_structure_solution 'SHELXS-97 (Sheldrick, 1990)'
_diffrn_ambient_temperature 173(2)
_diffrn_measured_fraction_theta_full 0.983
_diffrn_measured_fraction_theta_max 0.983
_diffrn_measurement_device_type 'CCD area detector'
_diffrn_radiation_monochromator graphite
_diffrn_radiation_source 'fine-focus sealed tube'
_diffrn_radiation_type MoK\a
_diffrn_radiation_wavelength 0.71073
_diffrn_reflns_av_R_equivalents 0.1091
_diffrn_reflns_av_sigmaI/netI 0.0696
_diffrn_reflns_limit_h_max 19
_diffrn_reflns_limit_h_min -20
_diffrn_reflns_limit_k_max 23
_diffrn_reflns_limit_k_min -23
_diffrn_reflns_limit_l_max 24
_diffrn_reflns_limit_l_min -23
_diffrn_reflns_number 50387
_diffrn_reflns_theta_full 28.51
_diffrn_reflns_theta_max 28.51
_diffrn_reflns_theta_min 2.10
_exptl_absorpt_coefficient_mu 0.656
_exptl_absorpt_correction_T_max 0.9196
_exptl_absorpt_correction_T_min 0.8911
_exptl_absorpt_correction_type multi-scan
_exptl_absorpt_process_details 'SADABS, Bruker (2000)'
_exptl_crystal_colour colorless
_exptl_crystal_density_diffrn 1.286
_exptl_crystal_density_method 'not measured'
_exptl_crystal_description fragment
_exptl_crystal_F_000 2000
_exptl_crystal_size_max 0.18
_exptl_crystal_size_mid 0.15
_exptl_crystal_size_min 0.13
_refine_diff_density_max 1.704
_refine_diff_density_min -0.731
_refine_diff_density_rms 0.113
_refine_ls_extinction_method none
_refine_ls_goodness_of_fit_ref 0.921
_refine_ls_hydrogen_treatment mixed
_refine_ls_matrix_type full
_refine_ls_number_parameters 221
_refine_ls_number_reflns 6067
_refine_ls_number_restraints 0
_refine_ls_restrained_S_all 0.921
_refine_ls_R_factor_all 0.1079
_refine_ls_R_factor_gt 0.0441
_refine_ls_shift/su_max 0.094
_refine_ls_shift/su_mean 0.005
_refine_ls_structure_factor_coef Fsqd
_refine_ls_weighting_details 'calc w=1/[\s^2^(Fo^2^)+(0.0581P)^2^+31.1031P] where P=(Fo^2^+2Fc^2^)/3'
_refine_ls_weighting_scheme calc
_refine_ls_wR_factor_gt 0.1030
_refine_ls_wR_factor_ref 0.1521
_reflns_number_gt 3746
_reflns_number_total 6067
_reflns_threshold_expression >2sigma(I)
_cod_data_source_file om900773w_si_003.cif
_cod_data_source_block orthcycli
_cod_depositor_comments
;
The following automatic conversions were performed:

'_symmetry_cell_setting' value 'Orthorhombic' changed to
'orthorhombic' according to
/home/saulius/struct/CIF-dictionaries/cif_core.dic dictionary named
'cif_core.dic' version 2.4.2 from 2011-04-26.

Automatic conversion script
Id: cif_fix_values 1715 2011-07-08 13:25:40Z adriana 

2021-11-22
Formula fixed to be consistent with given Z
                 miguel
;
_cod_original_formula_sum 'C112 H328 N24 O8 Si32 Zr24'
_cod_original_cell_volume 4865(6)
_cod_original_sg_symbol_H-M Pbca
_cod_database_code 4070385

loop_
_symmetry_equiv_pos_as_xyz
'x, y, z'
'-x+1/2, -y, z+1/2'
'-x, y+1/2, -z+1/2'
'x+1/2, -y+1/2, -z'
'-x, -y, -z'
'x-1/2, y, -z-1/2'
'x, -y-1/2, z-1/2'
'-x-1/2, y-1/2, z'

loop_
_atom_site_label
_atom_site_type_symbol
_atom_site_fract_x
_atom_site_fract_y
_atom_site_fract_z
_atom_site_U_iso_or_equiv
_atom_site_adp_type
_atom_site_occupancy
_atom_site_symmetry_multiplicity
_atom_site_calc_flag
_atom_site_refinement_flags
C1 C 0.5888(4) 0.0637(3) 0.3922(3) 0.0416(13) Uani 1 1 d .
H1A H 0.6343 0.0323 0.3679 0.050 Uiso 1 1 calc R
H1B H 0.6182 0.1071 0.4159 0.050 Uiso 1 1 calc R
C2 C 0.4810(4) 0.0177(3) 0.2585(3) 0.0429(14) Uani 1 1 d .
H2A H 0.4508 -0.0231 0.2847 0.064 Uiso 1 1 calc R
H2B H 0.5363 -0.0011 0.2371 0.064 Uiso 1 1 calc R
H2C H 0.4427 0.0366 0.2188 0.064 Uiso 1 1 calc R
C3 C 0.5606(4) 0.1717(4) 0.2688(4) 0.0563(18) Uani 1 1 d .
H3A H 0.5171 0.1942 0.2352 0.084 Uiso 1 1 calc R
H3B H 0.6093 0.1504 0.2398 0.084 Uiso 1 1 calc R
H3C H 0.5837 0.2103 0.3023 0.084 Uiso 1 1 calc R
C4 C 0.2404(4) 0.2012(3) 0.3911(3) 0.0419(14) Uani 1 1 d .
H4A H 0.2109 0.1529 0.3987 0.063 Uiso 1 1 calc R
H4B H 0.2014 0.2346 0.3630 0.063 Uiso 1 1 calc R
H4C H 0.2539 0.2238 0.4392 0.063 Uiso 1 1 calc R
C5 C 0.3922(4) 0.2833(3) 0.3322(3) 0.0427(14) Uani 1 1 d .
H5A H 0.4071 0.3014 0.3819 0.064 Uiso 1 1 calc R
H5B H 0.3488 0.3170 0.3095 0.064 Uiso 1 1 calc R
H5C H 0.4458 0.2820 0.3017 0.064 Uiso 1 1 calc R
C6 C 0.3142(4) 0.1560(3) 0.2433(3) 0.0432(14) Uani 1 1 d .
H6A H 0.3670 0.1571 0.2117 0.065 Uiso 1 1 calc R
H6B H 0.2694 0.1901 0.2231 0.065 Uiso 1 1 calc R
H6C H 0.2904 0.1050 0.2449 0.065 Uiso 1 1 calc R
C7 C 0.2407(4) 0.2054(3) 0.5863(3) 0.0405(13) Uani 1 1 d .
H7A H 0.3027 0.2153 0.5735 0.061 Uiso 1 1 calc R
H7B H 0.2292 0.2224 0.6370 0.061 Uiso 1 1 calc R
H7C H 0.2020 0.2325 0.5519 0.061 Uiso 1 1 calc R
C8 C 0.0970(4) 0.0962(4) 0.5605(4) 0.0515(17) Uani 1 1 d .
H8A H 0.0837 0.1205 0.5131 0.077 Uiso 1 1 calc R
H8B H 0.0644 0.1215 0.6002 0.077 Uiso 1 1 calc R
H8C H 0.0792 0.0435 0.5583 0.077 Uiso 1 1 calc R
C9 C 0.2360(5) 0.0632(4) 0.6743(3) 0.0501(16) Uani 1 1 d .
H9A H 0.2228 0.0094 0.6740 0.075 Uiso 1 1 calc R
H9B H 0.1968 0.0886 0.7094 0.075 Uiso 1 1 calc R
H9C H 0.2977 0.0709 0.6891 0.075 Uiso 1 1 calc R
C10 C 0.1862(4) -0.0918(3) 0.5290(3) 0.0407(14) Uani 1 1 d .
H10A H 0.2293 -0.1070 0.5667 0.061 Uiso 1 1 calc R
H10B H 0.1685 -0.1357 0.4999 0.061 Uiso 1 1 calc R
H10C H 0.1341 -0.0702 0.5533 0.061 Uiso 1 1 calc R
C11 C 0.3280(4) -0.0684(3) 0.4149(3) 0.0378(13) Uani 1 1 d .
H11A H 0.3552 -0.0330 0.3802 0.057 Uiso 1 1 calc R
H11B H 0.3038 -0.1111 0.3874 0.057 Uiso 1 1 calc R
H11C H 0.3728 -0.0862 0.4500 0.057 Uiso 1 1 calc R
C12 C 0.1537(4) 0.0038(3) 0.3945(4) 0.0447(15) Uani 1 1 d .
H12A H 0.1067 0.0343 0.4168 0.067 Uiso 1 1 calc R
H12B H 0.1281 -0.0423 0.3742 0.067 Uiso 1 1 calc R
H12C H 0.1823 0.0322 0.3547 0.067 Uiso 1 1 calc R
C13 C 0.4987(4) 0.2300(3) 0.5228(3) 0.0473(15) Uani 1 1 d .
H13A H 0.4627 0.2716 0.5415 0.071 Uiso 1 1 calc R
H13B H 0.4997 0.2313 0.4686 0.071 Uiso 1 1 calc R
H13C H 0.5592 0.2347 0.5418 0.071 Uiso 1 1 calc R
C14 C 0.4620(4) 0.1549(3) 0.6285(3) 0.0397(13) Uani 1 1 d .
H14A H 0.5232 0.1579 0.6461 0.060 Uiso 1 1 calc R
H14B H 0.4358 0.1073 0.6444 0.060 Uiso 1 1 calc R
H14C H 0.4278 0.1966 0.6491 0.060 Uiso 1 1 calc R
N1 N 0.4165(3) 0.1222(2) 0.3786(2) 0.0237(8) Uani 1 1 d .
N2 N 0.2821(3) 0.0560(2) 0.5134(2) 0.0231(8) Uani 1 1 d .
N3 N 0.4609(3) 0.1592(2) 0.5476(2) 0.0270(9) Uani 1 1 d .
O1 O 0.4593(2) -0.02116(19) 0.5544(2) 0.0327(8) Uani 1 1 d .
Si1 Si 0.50587(10) 0.09509(9) 0.32478(9) 0.0347(3) Uani 1 1 d .
Si2 Si 0.34450(9) 0.18644(7) 0.33880(7) 0.0260(3) Uani 1 1 d .
Si3 Si 0.21841(10) 0.10242(8) 0.57932(8) 0.0305(3) Uani 1 1 d .
Si4 Si 0.23705(9) -0.02051(7) 0.46665(8) 0.0265(3) Uani 1 1 d .
Zr1 Zr 0.41649(3) 0.07247(2) 0.48595(2) 0.01946(12) Uani 1 1 d .

loop_
_atom_site_aniso_label
_atom_site_aniso_U_11
_atom_site_aniso_U_22
_atom_site_aniso_U_33
_atom_site_aniso_U_23
_atom_site_aniso_U_13
_atom_site_aniso_U_12
C1 0.034(3) 0.045(3) 0.046(3) 0.007(3) 0.005(3) 0.001(3)
C2 0.043(4) 0.055(4) 0.031(3) -0.003(3) 0.006(3) 0.009(3)
C3 0.039(4) 0.068(4) 0.062(4) 0.016(4) 0.012(3) -0.002(3)
C4 0.031(3) 0.040(3) 0.055(4) 0.007(3) 0.008(3) 0.014(3)
C5 0.048(4) 0.033(3) 0.048(3) 0.006(3) -0.005(3) 0.000(3)
C6 0.050(4) 0.050(3) 0.030(3) 0.002(2) -0.015(3) 0.014(3)
C7 0.044(3) 0.034(3) 0.043(3) -0.009(2) 0.004(3) 0.002(3)
C8 0.030(3) 0.048(3) 0.076(5) -0.005(3) 0.009(3) 0.012(3)
C9 0.058(4) 0.053(4) 0.039(3) 0.006(3) 0.020(3) 0.004(3)
C10 0.039(3) 0.032(3) 0.052(4) 0.005(2) 0.000(3) -0.012(2)
C11 0.035(3) 0.036(3) 0.043(3) -0.012(2) -0.004(2) -0.003(2)
C12 0.036(3) 0.042(3) 0.056(4) 0.000(3) -0.022(3) -0.002(3)
C13 0.057(4) 0.031(3) 0.054(4) 0.004(3) -0.013(3) -0.016(3)
C14 0.039(3) 0.045(3) 0.035(3) -0.012(2) -0.001(2) 0.000(3)
N1 0.023(2) 0.0272(19) 0.0210(18) 0.0015(15) -0.0027(16) 0.0028(17)
N2 0.0198(19) 0.0232(19) 0.0261(19) 0.0023(16) -0.0023(16) -0.0006(15)
N3 0.029(2) 0.0227(19) 0.029(2) -0.0031(16) -0.0030(18) -0.0025(17)
O1 0.0274(19) 0.0297(18) 0.041(2) 0.0014(15) -0.0019(16) 0.0030(16)
Si1 0.0232(7) 0.0436(8) 0.0372(8) -0.0027(6) -0.0005(6) 0.0052(7)
Si2 0.0273(7) 0.0258(6) 0.0247(6) 0.0041(5) -0.0026(5) 0.0029(6)
Si3 0.0269(8) 0.0298(7) 0.0346(7) 0.0002(6) 0.0072(6) 0.0023(6)
Si4 0.0223(7) 0.0245(6) 0.0328(7) 0.0011(5) -0.0043(5) -0.0028(5)
Zr1 0.0182(2) 0.0211(2) 0.0191(2) 0.00038(17) -0.00033(17) 0.00008(18)

loop_
_atom_type_symbol
_atom_type_description
_atom_type_scat_dispersion_real
_atom_type_scat_dispersion_imag
_atom_type_scat_source
C C 0.0033 0.0016 'International Tables Vol C Tables 4.2.6.8 and 6.1.1.4'
H H 0.0000 0.0000 'International Tables Vol C Tables 4.2.6.8 and 6.1.1.4'
N N 0.0061 0.0033 'International Tables Vol C Tables 4.2.6.8 and 6.1.1.4'
Zr Zr -2.9673 0.5597 'International Tables Vol C Tables 4.2.6.8 and 6.1.1.4'
Si Si 0.0817 0.0704 'International Tables Vol C Tables 4.2.6.8 and 6.1.1.4'
O O 0.0106 0.0060 'International Tables Vol C Tables 4.2.6.8 and 6.1.1.4'

loop_
_geom_angle_atom_site_label_1
_geom_angle_atom_site_label_2
_geom_angle_atom_site_label_3
_geom_angle
_geom_angle_site_symmetry_1
_geom_angle_site_symmetry_3
O1 C1 Si1 105.2(4) 5_656 .
Si2 N1 Si1 116.2(2) . .
Si2 N1 Zr1 130.6(2) . .
Si1 N1 Zr1 113.2(2) . .
Si3 N2 Si4 119.2(2) . .
Si3 N2 Zr1 128.7(2) . .
Si4 N2 Zr1 111.8(2) . .
C13 N3 C14 110.3(4) . .
C13 N3 Zr1 128.7(4) . .
C14 N3 Zr1 121.0(3) . .
C1 O1 Zr1 129.8(3) 5_656 .
C1 O1 Zr1 115.8(3) 5_656 5_656
Zr1 O1 Zr1 112.53(16) . 5_656
N1 Si1 C1 104.2(2) . .
N1 Si1 C2 114.2(2) . .
C1 Si1 C2 109.7(3) . .
N1 Si1 C3 116.0(3) . .
C1 Si1 C3 106.1(3) . .
C2 Si1 C3 106.3(3) . .
N1 Si2 C4 114.5(2) . .
N1 Si2 C6 110.2(2) . .
C4 Si2 C6 107.7(3) . .
N1 Si2 C5 113.1(2) . .
C4 Si2 C5 103.2(3) . .
C6 Si2 C5 107.7(3) . .
N2 Si3 C9 111.7(2) . .
N2 Si3 C8 113.0(3) . .
C9 Si3 C8 106.5(3) . .
N2 Si3 C7 114.4(2) . .
C9 Si3 C7 106.3(3) . .
C8 Si3 C7 104.3(3) . .
N2 Si4 C12 114.8(2) . .
N2 Si4 C11 108.2(2) . .
C12 Si4 C11 104.8(3) . .
N2 Si4 C10 113.8(2) . .
C12 Si4 C10 107.6(3) . .
C11 Si4 C10 107.1(3) . .
N3 Zr1 N2 107.27(16) . .
N3 Zr1 N1 100.49(16) . .
N2 Zr1 N1 105.73(15) . .
N3 Zr1 O1 100.13(16) . .
N2 Zr1 O1 92.65(14) . .
N1 Zr1 O1 146.70(14) . .
N3 Zr1 O1 102.51(16) . 5_656
N2 Zr1 O1 146.73(14) . 5_656
N1 Zr1 O1 82.70(14) . 5_656
O1 Zr1 O1 67.47(16) . 5_656
N3 Zr1 Zr1 103.67(13) . 5_656
N2 Zr1 Zr1 122.30(11) . 5_656
N1 Zr1 Zr1 114.92(11) . 5_656
O1 Zr1 Zr1 34.04(10) . 5_656
O1 Zr1 Zr1 33.43(9) 5_656 5_656

loop_
_geom_bond_atom_site_label_1
_geom_bond_atom_site_label_2
_geom_bond_distance
_geom_bond_site_symmetry_2
C1 O1 1.425(6) 5_656
C1 Si1 1.835(6) .
C2 Si1 1.865(6) .
C3 Si1 1.890(6) .
C4 Si2 1.853(6) .
C5 Si2 1.875(6) .
C6 Si2 1.864(6) .
C7 Si3 1.872(6) .
C8 Si3 1.870(6) .
C9 Si3 1.870(6) .
C10 Si4 1.864(6) .
C11 Si4 1.868(6) .
C12 Si4 1.863(6) .
C13 N3 1.457(7) .
C14 N3 1.461(7) .
N1 Si2 1.735(4) .
N1 Si1 1.733(4) .
N1 Zr1 2.131(4) .
N2 Si3 1.740(4) .
N2 Si4 1.742(4) .
N2 Zr1 2.111(4) .
N3 Zr1 2.020(4) .
O1 C1 1.425(6) 5_656
O1 Zr1 2.176(4) .
O1 Zr1 2.211(4) 5_656
Zr1 O1 2.211(4) 5_656
Zr1 Zr1 3.6484(19) 5_656
